data_2216960
loop_
_publ_author_name
'Yang, Shu-Ping'
'Han, Li-Jun'
'Wang, Da-Qi'
'Xia, Hai-Tao'

_publ_section_title
;
 [<i>N</i>,<i>N</i>'-Bis(4-chlorobenzyl)ethane-1,2-diamine]dichloridozinc(II)
;
_journal_coeditor_code BV2076
_journal_issue 1
_journal_name_full 'Acta Crystallographica Section E'
_journal_page_first m62
_journal_page_last m62
_journal_paper_doi 10.1107/S1600536807063088
_journal_volume 64
_journal_year 2008
_chemical_formula_iupac '[Zn Cl2 (C16 H18 Cl2 N2)]'
_chemical_formula_moiety 'C16 H18 Cl4 N2 Zn'
_chemical_formula_sum 'C16 H18 Cl4 N2 Zn'
_chemical_formula_weight 445.49
_chemical_melting_point 562
_chemical_name_systematic
;
[N,N'-Bis(4-chlorobenzyl)ethane-1,2-diamine]dichloridozinc(II)
;
_space_group_IT_number 5
_symmetry_cell_setting monoclinic
_symmetry_space_group_name_Hall 'C 2y'
_symmetry_space_group_name_H-M 'C 1 2 1'
_atom_sites_solution_hydrogens geom
_atom_sites_solution_primary direct
_atom_sites_solution_secondary difmap
_audit_creation_method SHELXL-97
_cell_angle_alpha 90.00
_cell_angle_beta 127.062(2)
_cell_angle_gamma 90.00
_cell_formula_units_Z 8
_cell_length_a 32.753(3)
_cell_length_b 6.97740(10)
_cell_length_c 21.365(2)
_cell_measurement_reflns_used 3365
_cell_measurement_temperature 298(2)
_cell_measurement_theta_max 27.953
_cell_measurement_theta_min 3.03
_cell_volume 3896.2(5)
_computing_cell_refinement 'SAINT (Siemens, 1996)'
_computing_data_collection 'SMART (Siemens, 1996)'
_computing_data_reduction 'SAINT (Siemens, 1996)'
_computing_molecular_graphics 'SHELXTL (Sheldrick, 1997b)'
_computing_publication_material 'SHELXTL (Sheldrick, 1997b)'
_computing_structure_refinement 'SHELXL97 (Sheldrick, 1997a)'
_computing_structure_solution 'SHELXS97 (Sheldrick, 1997a)'
_diffrn_ambient_temperature 298(2)
_diffrn_measured_fraction_theta_full 0.976
_diffrn_measured_fraction_theta_max 0.976
_diffrn_measurement_device_type 'Bruker SMART CCD area-detector'
_diffrn_measurement_method '\f and \w'
_diffrn_radiation_monochromator graphite
_diffrn_radiation_source 'fine-focus sealed tube'
_diffrn_radiation_type MoK\a
_diffrn_radiation_wavelength 0.71073
_diffrn_reflns_av_R_equivalents 0.0385
_diffrn_reflns_av_sigmaI/netI 0.0841
_diffrn_reflns_limit_h_max 36
_diffrn_reflns_limit_h_min -38
_diffrn_reflns_limit_k_max 8
_diffrn_reflns_limit_k_min -8
_diffrn_reflns_limit_l_max 24
_diffrn_reflns_limit_l_min -25
_diffrn_reflns_number 9226
_diffrn_reflns_theta_full 25.01
_diffrn_reflns_theta_max 25.01
_diffrn_reflns_theta_min 1.56
_diffrn_standards_number 0
_exptl_absorpt_coefficient_mu 1.808
_exptl_absorpt_correction_T_max 0.5316
_exptl_absorpt_correction_T_min 0.4308
_exptl_absorpt_correction_type multi-scan
_exptl_absorpt_process_details '(SADABS; Sheldrick, 1996)'
_exptl_crystal_colour colourless
_exptl_crystal_density_diffrn 1.519
_exptl_crystal_density_method 'not measured'
_exptl_crystal_description block
_exptl_crystal_F_000 1808
_exptl_crystal_size_max 0.56
_exptl_crystal_size_mid 0.43
_exptl_crystal_size_min 0.40
_refine_diff_density_max 0.457
_refine_diff_density_min -1.373
_refine_ls_abs_structure_details 'Flack (1983),  2750 Freidel pairs'
_refine_ls_abs_structure_Flack 0.02(3)
_refine_ls_extinction_method none
_refine_ls_goodness_of_fit_ref 1.055
_refine_ls_hydrogen_treatment constr
_refine_ls_matrix_type full
_refine_ls_number_parameters 417
_refine_ls_number_reflns 6408
_refine_ls_number_restraints 1
_refine_ls_restrained_S_all 1.054
_refine_ls_R_factor_all 0.1013
_refine_ls_R_factor_gt 0.0622
_refine_ls_shift/su_max 0.000
_refine_ls_shift/su_mean 0.000
_refine_ls_structure_factor_coef Fsqd
_refine_ls_weighting_details 'calc w=1/[\s^2^(Fo^2^)+(0.0962P)^2^+0.0000P] where P=(Fo^2^+2Fc^2^)/3'
_refine_ls_weighting_scheme calc
_refine_ls_wR_factor_gt 0.1590
_refine_ls_wR_factor_ref 0.1904
_reflns_number_gt 4023
_reflns_number_total 6408
_reflns_threshold_expression I>2\s(I)
_cod_data_source_file bv2076.cif
_cod_data_source_block I
_cod_depositor_comments
;
The following automatic conversions were performed:
'_symmetry_cell_setting' value 'Monoclinic' changed to 'monoclinic'
according to '/home/saulius/struct/CIF-dictionaries/cif_core.dic'
dictionary named 'cif_core.dic' version 2.4.1 from 2010-06-29.

Automatic conversion script
Id: cif_fix_enum 1527 2010-12-29 10:47:43Z saulius 

The following automatic conversions were performed:

'_symmetry_cell_setting' value 'Monoclinic' changed to 'monoclinic'
according to /home/saulius/struct/CIF-dictionaries/cif_core.dic
dictionary named 'cif_core.dic' version 2.4.1 from 2010-06-29.

Automatic conversion script
Id: cif_fix_values 1715 2011-07-08 13:25:40Z adriana 
;
_cod_original_sg_symbol_H-M C2
_cod_database_code 2216960
_cod_database_fobs_code 2216960

loop_
_symmetry_equiv_pos_as_xyz
'x, y, z'
'-x, y, -z'
'x+1/2, y+1/2, z'
'-x+1/2, y+1/2, -z'

loop_
_atom_site_type_symbol
_atom_site_label
_atom_site_fract_x
_atom_site_fract_y
_atom_site_fract_z
_atom_site_U_iso_or_equiv
_atom_site_adp_type
_atom_site_calc_flag
_atom_site_refinement_flags
_atom_site_occupancy
Zn Zn1 0.48642(5) 0.70473(12) 0.23944(6) 0.0384(3) Uani d . 1
Zn Zn2 0.5000 0.4651(2) 0.5000 0.0611(6) Uani d S 1
Zn Zn3 0.5000 0.4662(2) 0.0000 0.0707(7) Uani d S 1
Cl Cl1 0.45178(11) 0.8598(4) 0.12650(14) 0.0546(7) Uani d . 1
Cl Cl2 0.52078(11) 0.8701(4) 0.34826(14) 0.0518(7) Uani d . 1
Cl Cl3 0.70480(18) 1.0495(10) 0.2570(3) 0.139(2) Uani d . 1
Cl Cl4 0.29475(18) 1.0590(10) 0.2786(3) 0.145(2) Uani d . 1
Cl Cl5 0.45931(13) 0.3065(4) 0.38706(17) 0.0684(9) Uani d . 1
Cl Cl6 0.30025(18) 0.1189(11) 0.5227(4) 0.158(2) Uani d . 1
Cl Cl7 0.52765(15) 0.3038(4) 0.10737(18) 0.0762(10) Uani d . 1
Cl Cl8 0.71047(18) 0.1195(11) -0.0012(3) 0.160(2) Uani d . 1
N N1 0.5351(3) 0.4920(12) 0.2546(5) 0.049(2) Uani d . 1
H H1 0.5311 0.4789 0.2088 0.058 Uiso calc R 1
N N2 0.4373(3) 0.4908(12) 0.2256(5) 0.044(2) Uani d . 1
H H2 0.4432 0.4715 0.2726 0.053 Uiso calc R 1
N N3 0.4535(4) 0.6760(16) 0.4909(6) 0.064(3) Uani d . 1
H H3 0.4605 0.6891 0.5389 0.077 Uiso calc R 1
N N4 0.5505(4) 0.6790(15) 0.0209(6) 0.063(3) Uani d . 1
H H4 0.5479 0.6936 -0.0236 0.075 Uiso calc R 1
C C1 0.5143(4) 0.3162(18) 0.2659(7) 0.056(3) Uani d . 1
H H1A 0.5274 0.2027 0.2572 0.067 Uiso calc R 1
H H1B 0.5246 0.3120 0.3190 0.067 Uiso calc R 1
C C2 0.4577(5) 0.3220(16) 0.2089(7) 0.058(3) Uani d . 1
H H2A 0.4434 0.2047 0.2126 0.070 Uiso calc R 1
H H2B 0.4477 0.3315 0.1561 0.070 Uiso calc R 1
C C3 0.5902(4) 0.5090(19) 0.3189(6) 0.061(3) Uani d . 1
H H3A 0.6060 0.3838 0.3289 0.073 Uiso calc R 1
H H3B 0.5946 0.5489 0.3661 0.073 Uiso calc R 1
C C4 0.6180(4) 0.6499(17) 0.3023(7) 0.057(3) Uani d . 1
C C5 0.6617(5) 0.595(2) 0.3137(8) 0.076(4) Uani d . 1
H H5 0.6729 0.4689 0.3282 0.091 Uiso calc R 1
C C6 0.6916(5) 0.729(3) 0.3037(9) 0.089(4) Uani d . 1
H H6 0.7231 0.6956 0.3158 0.107 Uiso calc R 1
C C7 0.6727(6) 0.886(3) 0.2785(9) 0.083(4) Uani d . 1
C C8 0.6265(5) 0.957(2) 0.2605(8) 0.077(4) Uani d . 1
H H8 0.6138 1.0790 0.2404 0.093 Uiso calc R 1
C C9 0.6022(5) 0.825(2) 0.2762(8) 0.071(4) Uani d . 1
H H9 0.5720 0.8645 0.2674 0.085 Uiso calc R 1
C C10 0.3802(4) 0.5216(17) 0.1635(7) 0.056(3) Uani d . 1
H H10A 0.3743 0.5761 0.1169 0.067 Uiso calc R 1
H H10B 0.3628 0.3991 0.1494 0.067 Uiso calc R 1
C C11 0.3590(4) 0.6512(19) 0.1922(7) 0.064(4) Uani d . 1
C C12 0.3730(5) 0.852(2) 0.2072(9) 0.083(4) Uani d . 1
H H12 0.3948 0.8997 0.1968 0.099 Uiso calc R 1
C C13 0.3549(5) 0.975(3) 0.2369(9) 0.093(5) Uani d . 1
H H13 0.3662 1.1011 0.2505 0.111 Uiso calc R 1
C C14 0.3186(5) 0.898(3) 0.2448(8) 0.079(4) Uani d . 1
C C15 0.3041(5) 0.717(3) 0.2298(8) 0.085(4) Uani d . 1
H H15 0.2804 0.6750 0.2371 0.102 Uiso calc R 1
C C16 0.3226(5) 0.586(3) 0.2034(8) 0.085(4) Uani d . 1
H H16 0.3116 0.4592 0.1933 0.101 Uiso calc R 1
C C17 0.4722(5) 0.855(2) 0.4758(7) 0.072(4) Uani d . 1
H H17A 0.4583 0.8606 0.4209 0.087 Uiso calc R 1
H H17B 0.4606 0.9671 0.4878 0.087 Uiso calc R 1
C C18 0.3976(5) 0.657(2) 0.4330(8) 0.088(4) Uani d . 1
H H18A 0.3823 0.7826 0.4247 0.105 Uiso calc R 1
H H18B 0.3899 0.6160 0.3836 0.105 Uiso calc R 1
C C19 0.3736(5) 0.523(2) 0.4548(8) 0.072(4) Uani d . 1
C C20 0.3350(6) 0.579(3) 0.4544(9) 0.094(5) Uani d . 1
H H20 0.3229 0.7041 0.4390 0.113 Uiso calc R 1
C C21 0.3128(5) 0.462(3) 0.4756(10) 0.106(6) Uani d . 1
H H21 0.2863 0.5085 0.4758 0.127 Uiso calc R 1
C C22 0.3289(5) 0.269(3) 0.4977(9) 0.090(5) Uani d . 1
C C23 0.3691(6) 0.220(3) 0.5014(8) 0.090(4) Uani d . 1
H H23 0.3819 0.0960 0.5178 0.109 Uiso calc R 1
C C24 0.3921(6) 0.335(2) 0.4834(9) 0.088(4) Uani d . 1
H H24 0.4213 0.2934 0.4895 0.106 Uiso calc R 1
C C25 0.5291(5) 0.8502(19) 0.0300(8) 0.074(4) Uani d . 1
H H25A 0.5430 0.9633 0.0226 0.089 Uiso calc R 1
H H25B 0.5385 0.8543 0.0825 0.089 Uiso calc R 1
C C26 0.6038(6) 0.653(2) 0.0847(8) 0.082(4) Uani d . 1
H H26A 0.6062 0.6026 0.1291 0.099 Uiso calc R 1
H H26B 0.6198 0.7788 0.0998 0.099 Uiso calc R 1
C C27 0.6345(6) 0.524(2) 0.0703(7) 0.075(4) Uani d . 1
C C28 0.6200(7) 0.334(3) 0.0500(9) 0.100(5) Uani d . 1
H H28 0.5932 0.2862 0.0494 0.120 Uiso calc R 1
C C29 0.6454(6) 0.207(3) 0.0298(8) 0.102(5) Uani d . 1
H H29 0.6347 0.0808 0.0170 0.122 Uiso calc R 1
C C30 0.6831(5) 0.266(3) 0.0291(8) 0.087(5) Uani d . 1
C C31 0.6972(6) 0.465(3) 0.0448(9) 0.101(5) Uani d . 1
H H31 0.7218 0.5147 0.0406 0.121 Uiso calc R 1
C C32 0.6743(6) 0.575(3) 0.0654(8) 0.094(5) Uani d . 1
H H32 0.6858 0.7008 0.0783 0.113 Uiso calc R 1

loop_
_atom_site_aniso_label
_atom_site_aniso_U_11
_atom_site_aniso_U_22
_atom_site_aniso_U_33
_atom_site_aniso_U_12
_atom_site_aniso_U_13
_atom_site_aniso_U_23
Zn1 0.0618(7) 0.0246(6) 0.0328(6) -0.0039(6) 0.0306(5) -0.0023(5)
Zn2 0.1129(16) 0.0341(11) 0.0524(11) 0.000 0.0584(11) 0.000
Zn3 0.1457(19) 0.0341(11) 0.0649(12) 0.000 0.0808(14) 0.000
Cl1 0.091(2) 0.0389(15) 0.0399(14) 0.0112(13) 0.0425(14) 0.0066(11)
Cl2 0.0859(18) 0.0366(15) 0.0380(13) -0.0087(12) 0.0401(13) -0.0056(10)
Cl3 0.106(3) 0.193(5) 0.138(4) -0.057(3) 0.083(3) 0.003(4)
Cl4 0.120(3) 0.207(6) 0.125(3) 0.060(4) 0.083(3) -0.003(4)
Cl5 0.123(3) 0.0428(17) 0.0542(16) -0.0172(15) 0.0614(18) -0.0119(13)
Cl6 0.093(3) 0.203(6) 0.162(5) -0.042(3) 0.069(3) 0.016(4)
Cl7 0.152(3) 0.0445(17) 0.0737(19) 0.0237(17) 0.090(2) 0.0174(14)
Cl8 0.098(3) 0.223(7) 0.133(4) 0.066(4) 0.056(3) 0.009(4)
N1 0.078(6) 0.032(5) 0.047(5) 0.001(4) 0.044(5) 0.002(4)
N2 0.076(6) 0.025(5) 0.052(5) -0.012(4) 0.049(5) -0.004(4)
N3 0.114(8) 0.055(7) 0.060(6) 0.005(6) 0.072(6) 0.000(5)
N4 0.117(8) 0.042(6) 0.057(5) 0.003(6) 0.067(6) 0.006(5)
C1 0.085(8) 0.024(6) 0.070(7) 0.016(6) 0.053(7) 0.010(6)
C2 0.096(9) 0.024(6) 0.073(7) -0.020(5) 0.060(7) -0.012(5)
C3 0.076(8) 0.048(7) 0.066(7) 0.015(6) 0.046(7) 0.004(6)
C4 0.063(7) 0.050(8) 0.073(8) 0.006(5) 0.048(6) -0.004(5)
C5 0.075(8) 0.072(9) 0.091(10) 0.013(7) 0.056(8) 0.004(7)
C6 0.079(9) 0.097(12) 0.103(11) 0.011(10) 0.061(8) -0.003(10)
C7 0.081(10) 0.081(12) 0.087(10) -0.028(8) 0.051(8) -0.010(8)
C8 0.073(8) 0.063(9) 0.103(10) -0.011(7) 0.057(8) -0.002(7)
C9 0.079(9) 0.058(9) 0.100(10) 0.005(6) 0.067(8) 0.004(7)
C10 0.067(7) 0.046(7) 0.064(7) -0.023(5) 0.046(6) -0.016(5)
C11 0.061(7) 0.075(11) 0.078(8) -0.015(6) 0.053(7) -0.007(6)
C12 0.073(8) 0.076(11) 0.105(10) -0.014(7) 0.057(8) -0.013(8)
C13 0.074(8) 0.091(12) 0.115(11) 0.006(9) 0.058(8) -0.021(9)
C14 0.061(8) 0.106(13) 0.083(9) 0.006(8) 0.051(7) -0.004(8)
C15 0.065(7) 0.120(13) 0.097(10) -0.001(10) 0.062(7) -0.002(11)
C16 0.072(8) 0.086(11) 0.094(10) -0.011(8) 0.049(8) -0.006(9)
C17 0.134(10) 0.048(8) 0.063(8) 0.001(7) 0.075(8) 0.011(6)
C18 0.100(11) 0.074(11) 0.074(9) 0.008(8) 0.044(8) 0.005(7)
C19 0.084(9) 0.073(10) 0.072(8) 0.008(7) 0.054(7) -0.006(7)
C20 0.086(10) 0.091(12) 0.090(11) 0.014(9) 0.046(9) 0.002(9)
C21 0.076(10) 0.112(15) 0.109(13) 0.015(10) 0.044(9) -0.005(11)
C22 0.076(9) 0.100(13) 0.096(11) -0.019(8) 0.053(8) 0.002(9)
C23 0.099(10) 0.089(11) 0.096(10) -0.006(10) 0.066(9) -0.004(10)
C24 0.101(11) 0.075(11) 0.099(11) -0.002(8) 0.066(9) 0.006(9)
C25 0.131(10) 0.038(8) 0.086(9) -0.002(7) 0.083(8) -0.002(7)
C26 0.128(12) 0.057(9) 0.076(9) -0.007(7) 0.070(9) -0.006(6)
C27 0.096(10) 0.066(10) 0.057(7) -0.009(7) 0.043(7) 0.002(6)
C28 0.110(12) 0.074(11) 0.100(11) -0.002(9) 0.055(9) -0.002(9)
C29 0.102(11) 0.086(11) 0.089(10) 0.003(11) 0.043(9) -0.011(10)
C30 0.068(8) 0.101(14) 0.068(9) 0.018(8) 0.028(7) 0.011(8)
C31 0.081(10) 0.117(16) 0.086(10) -0.004(10) 0.041(8) 0.011(10)
C32 0.100(11) 0.082(11) 0.079(9) -0.018(9) 0.043(9) 0.005(8)

loop_
_atom_type_symbol
_atom_type_description
_atom_type_scat_dispersion_real
_atom_type_scat_dispersion_imag
_atom_type_scat_source
C C 0.0033 0.0016 'International Tables Vol C Tables 4.2.6.8 and 6.1.1.4'
H H 0.0000 0.0000 'International Tables Vol C Tables 4.2.6.8 and 6.1.1.4'
N N 0.0061 0.0033 'International Tables Vol C Tables 4.2.6.8 and 6.1.1.4'
Zn Zn 0.2839 1.4301 'International Tables Vol C Tables 4.2.6.8 and 6.1.1.4'
Cl Cl 0.1484 0.1585 'International Tables Vol C Tables 4.2.6.8 and 6.1.1.4'

loop_
_geom_angle_atom_site_label_1
_geom_angle_atom_site_label_2
_geom_angle_atom_site_label_3
_geom_angle_site_symmetry_1
_geom_angle_site_symmetry_3
_geom_angle
_geom_angle_publ_flag
N1 Zn1 N2 . . 87.9(4) y
N1 Zn1 Cl2 . . 111.0(3) y
N2 Zn1 Cl2 . . 112.7(2) y
N1 Zn1 Cl1 . . 111.2(2) y
N2 Zn1 Cl1 . . 110.4(3) y
Cl2 Zn1 Cl1 . . 119.40(10) y
N3 Zn2 N3 2_656 . 87.8(6) ?
N3 Zn2 Cl5 2_656 . 112.7(3) ?
N3 Zn2 Cl5 . . 109.3(3) ?
N3 Zn2 Cl5 2_656 2_656 109.3(3) ?
N3 Zn2 Cl5 . 2_656 112.7(3) ?
Cl5 Zn2 Cl5 . 2_656 120.3(2) ?
N4 Zn3 N4 . 2_655 87.8(6) ?
N4 Zn3 Cl7 . 2_655 111.6(3) ?
N4 Zn3 Cl7 2_655 2_655 111.8(3) ?
N4 Zn3 Cl7 . . 111.8(3) ?
N4 Zn3 Cl7 2_655 . 111.6(3) ?
Cl7 Zn3 Cl7 2_655 . 118.1(2) ?
C3 N1 C1 . . 109.7(9) ?
C3 N1 Zn1 . . 119.1(7) ?
C1 N1 Zn1 . . 103.5(6) ?
C3 N1 H1 . . 108.0 ?
C1 N1 H1 . . 108.0 ?
Zn1 N1 H1 . . 108.0 ?
C2 N2 C10 . . 113.2(8) ?
C2 N2 Zn1 . . 100.3(6) ?
C10 N2 Zn1 . . 117.5(7) ?
C2 N2 H2 . . 108.4 ?
C10 N2 H2 . . 108.4 ?
Zn1 N2 H2 . . 108.4 ?
C18 N3 C17 . . 111.0(10) ?
C18 N3 Zn2 . . 119.6(9) ?
C17 N3 Zn2 . . 103.9(7) ?
C18 N3 H3 . . 107.3 ?
C17 N3 H3 . . 107.3 ?
Zn2 N3 H3 . . 107.3 ?
C26 N4 C25 . . 112.0(10) ?
C26 N4 Zn3 . . 118.2(8) ?
C25 N4 Zn3 . . 103.5(7) ?
C26 N4 H4 . . 107.4 ?
C25 N4 H4 . . 107.4 ?
Zn3 N4 H4 . . 107.4 ?
C2 C1 N1 . . 108.1(9) ?
C2 C1 H1A . . 110.1 ?
N1 C1 H1A . . 110.1 ?
C2 C1 H1B . . 110.1 ?
N1 C1 H1B . . 110.1 ?
H1A C1 H1B . . 108.4 ?
C1 C2 N2 . . 110.0(9) ?
C1 C2 H2A . . 109.7 ?
N2 C2 H2A . . 109.7 ?
C1 C2 H2B . . 109.7 ?
N2 C2 H2B . . 109.7 ?
H2A C2 H2B . . 108.2 ?
N1 C3 C4 . . 113.9(9) ?
N1 C3 H3A . . 108.8 ?
C4 C3 H3A . . 108.8 ?
N1 C3 H3B . . 108.8 ?
C4 C3 H3B . . 108.8 ?
H3A C3 H3B . . 107.7 ?
C9 C4 C5 . . 116.0(10) ?
C9 C4 C3 . . 125.0(10) ?
C5 C4 C3 . . 119.0(10) ?
C4 C5 C6 . . 121.0(10) ?
C4 C5 H5 . . 119.3 ?
C6 C5 H5 . . 119.3 ?
C7 C6 C5 . . 116.0(10) ?
C7 C6 H6 . . 122.1 ?
C5 C6 H6 . . 122.1 ?
C6 C7 C8 . . 128(2) ?
C6 C7 Cl3 . . 118.0(10) ?
C8 C7 Cl3 . . 114.0(10) ?
C9 C8 C7 . . 112.0(10) ?
C9 C8 H8 . . 123.8 ?
C7 C8 H8 . . 123.8 ?
C4 C9 C8 . . 126.0(10) ?
C4 C9 H9 . . 117.1 ?
C8 C9 H9 . . 117.1 ?
C11 C10 N2 . . 111.3(9) ?
C11 C10 H10A . . 109.4 ?
N2 C10 H10A . . 109.4 ?
C11 C10 H10B . . 109.4 ?
N2 C10 H10B . . 109.4 ?
H10A C10 H10B . . 108.0 ?
C16 C11 C12 . . 117.0(10) ?
C16 C11 C10 . . 122.0(10) ?
C12 C11 C10 . . 121.0(10) ?
C13 C12 C11 . . 122.0(10) ?
C13 C12 H12 . . 118.9 ?
C11 C12 H12 . . 118.9 ?
C12 C13 C14 . . 116(2) ?
C12 C13 H13 . . 121.9 ?
C14 C13 H13 . . 121.9 ?
C15 C14 C13 . . 123.0(10) ?
C15 C14 Cl4 . . 122.0(10) ?
C13 C14 Cl4 . . 115.0(10) ?
C14 C15 C16 . . 123.0(10) ?
C14 C15 H15 . . 118.4 ?
C16 C15 H15 . . 118.4 ?
C15 C16 C11 . . 118(2) ?
C15 C16 H16 . . 121.0 ?
C11 C16 H16 . . 121.0 ?
C17 C17 N3 2_656 . 110.2(8) ?
C17 C17 H17A 2_656 . 109.6 ?
N3 C17 H17A . . 109.6 ?
C17 C17 H17B 2_656 . 109.6 ?
N3 C17 H17B . . 109.6 ?
H17A C17 H17B . . 108.1 ?
C19 C18 N3 . . 115.0(10) ?
C19 C18 H18A . . 108.5 ?
N3 C18 H18A . . 108.5 ?
C19 C18 H18B . . 108.5 ?
N3 C18 H18B . . 108.5 ?
H18A C18 H18B . . 107.5 ?
C20 C19 C24 . . 116(2) ?
C20 C19 C18 . . 120(2) ?
C24 C19 C18 . . 124.0(10) ?
C19 C20 C21 . . 122(2) ?
C19 C20 H20 . . 119.1 ?
C21 C20 H20 . . 119.1 ?
C20 C21 C22 . . 122(2) ?
C20 C21 H21 . . 119.3 ?
C22 C21 H21 . . 119.3 ?
C23 C22 C21 . . 115(2) ?
C23 C22 Cl6 . . 123(2) ?
C21 C22 Cl6 . . 122.0(10) ?
C24 C23 C22 . . 124(2) ?
C24 C23 H23 . . 118.2 ?
C22 C23 H23 . . 118.2 ?
C23 C24 C19 . . 122(2) ?
C23 C24 H24 . . 119.2 ?
C19 C24 H24 . . 119.2 ?
N4 C25 C25 . 2_655 110.2(9) ?
N4 C25 H25A . . 109.6 ?
C25 C25 H25A 2_655 . 109.6 ?
N4 C25 H25B . . 109.6 ?
C25 C25 H25B 2_655 . 109.6 ?
H25A C25 H25B . . 108.1 ?
N4 C26 C27 . . 117.0(10) ?
N4 C26 H26A . . 108.0 ?
C27 C26 H26A . . 108.0 ?
N4 C26 H26B . . 108.0 ?
C27 C26 H26B . . 108.0 ?
H26A C26 H26B . . 107.3 ?
C28 C27 C32 . . 112(2) ?
C28 C27 C26 . . 119(2) ?
C32 C27 C26 . . 129(2) ?
C27 C28 C29 . . 122(2) ?
C27 C28 H28 . . 119.1 ?
C29 C28 H28 . . 119.1 ?
C30 C29 C28 . . 122(2) ?
C30 C29 H29 . . 119.0 ?
C28 C29 H29 . . 119.0 ?
C29 C30 C31 . . 118(2) ?
C29 C30 Cl8 . . 122(2) ?
C31 C30 Cl8 . . 120(2) ?
C32 C31 C30 . . 119(2) ?
C32 C31 H31 . . 121.0 ?
C30 C31 H31 . . 121.0 ?
C31 C32 C27 . . 128(2) ?
C31 C32 H32 . . 116.0 ?
C27 C32 H32 . . 116.0 ?

loop_
_geom_bond_atom_site_label_1
_geom_bond_atom_site_label_2
_geom_bond_site_symmetry_2
_geom_bond_distance
_geom_bond_publ_flag
Zn1 N1 . 2.056(9) y
Zn1 N2 . 2.081(8) y
Zn1 Cl2 . 2.202(3) y
Zn1 Cl1 . 2.232(3) y
Zn2 N3 2_656 2.040(10) ?
Zn2 N3 . 2.040(10) y
Zn2 Cl5 . 2.224(3) y
Zn2 Cl5 2_656 2.224(3) ?
Zn3 N4 . 2.060(10) y
Zn3 N4 2_655 2.060(10) ?
Zn3 Cl7 2_655 2.205(3) ?
Zn3 Cl7 . 2.205(3) y
Cl3 C7 . 1.79(2) ?
Cl4 C14 . 1.75(2) ?
Cl6 C22 . 1.69(2) ?
Cl8 C30 . 1.72(2) ?
N1 C3 . 1.48(2) ?
N1 C1 . 1.49(2) ?
N1 H1 . 0.9100 ?
N2 C2 . 1.500(10) ?
N2 C10 . 1.52(2) ?
N2 H2 . 0.9100 ?
N3 C18 . 1.47(2) ?
N3 C17 . 1.51(2) ?
N3 H3 . 0.9100 ?
N4 C26 . 1.44(2) ?
N4 C25 . 1.46(2) ?
N4 H4 . 0.9100 ?
C1 C2 . 1.48(2) ?
C1 H1A . 0.9700 ?
C1 H1B . 0.9700 ?
C2 H2A . 0.9700 ?
C2 H2B . 0.9700 ?
C3 C4 . 1.52(2) ?
C3 H3A . 0.9700 ?
C3 H3B . 0.9700 ?
C4 C9 . 1.32(2) ?
C4 C5 . 1.36(2) ?
C5 C6 . 1.46(2) ?
C5 H5 . 0.9300 ?
C6 C7 . 1.22(2) ?
C6 H6 . 0.9300 ?
C7 C8 . 1.41(2) ?
C8 C9 . 1.38(2) ?
C8 H8 . 0.9300 ?
C9 H9 . 0.9300 ?
C10 C11 . 1.48(2) ?
C10 H10A . 0.9700 ?
C10 H10B . 0.9700 ?
C11 C16 . 1.43(2) ?
C11 C12 . 1.45(2) ?
C12 C13 . 1.40(2) ?
C12 H12 . 0.9300 ?
C13 C14 . 1.41(2) ?
C13 H13 . 0.9300 ?
C14 C15 . 1.32(2) ?
C15 C16 . 1.39(2) ?
C15 H15 . 0.9300 ?
C16 H16 . 0.9300 ?
C17 C17 2_656 1.45(3) ?
C17 H17A . 0.9700 ?
C17 H17B . 0.9700 ?
C18 C19 . 1.47(2) ?
C18 H18A . 0.9700 ?
C18 H18B . 0.9700 ?
C19 C20 . 1.32(2) ?
C19 C24 . 1.42(2) ?
C20 C21 . 1.34(2) ?
C20 H20 . 0.9300 ?
C21 C22 . 1.42(2) ?
C21 H21 . 0.9300 ?
C22 C23 . 1.31(2) ?
C23 C24 . 1.31(2) ?
C23 H23 . 0.9300 ?
C24 H24 . 0.9300 ?
C25 C25 2_655 1.53(3) ?
C25 H25A . 0.9700 ?
C25 H25B . 0.9700 ?
C26 C27 . 1.52(2) ?
C26 H26A . 0.9700 ?
C26 H26B . 0.9700 ?
C27 C28 . 1.39(2) ?
C27 C32 . 1.41(2) ?
C28 C29 . 1.44(2) ?
C28 H28 . 0.9300 ?
C29 C30 . 1.31(2) ?
C29 H29 . 0.9300 ?
C30 C31 . 1.44(2) ?
C31 C32 . 1.32(2) ?
C31 H31 . 0.9300 ?
C32 H32 . 0.9300 ?

loop_
_geom_hbond_atom_site_label_D
_geom_hbond_atom_site_label_H
_geom_hbond_atom_site_label_A
_geom_hbond_site_symmetry_A
_geom_hbond_distance_DH
_geom_hbond_distance_HA
_geom_hbond_distance_DA
_geom_hbond_angle_DHA
N1 H1 Cl7 . 0.91 2.43 3.279(9) 155.3
N2 H2 Cl5 . 0.91 2.46 3.328(9) 160.5
N3 H3 Cl2 2_656 0.91 2.45 3.295(9) 154.7
N4 H4 Cl1 2_655 0.91 2.49 3.352(9) 158.3

loop_
_geom_torsion_atom_site_label_1
_geom_torsion_atom_site_label_2
_geom_torsion_atom_site_label_3
_geom_torsion_atom_site_label_4
_geom_torsion_site_symmetry_1
_geom_torsion_site_symmetry_4
_geom_torsion
N2 Zn1 N1 C3 . . -134.9(8)
Cl2 Zn1 N1 C3 . . -21.4(8)
Cl1 Zn1 N1 C3 . . 114.0(7)
N2 Zn1 N1 C1 . . -12.8(6)
Cl2 Zn1 N1 C1 . . 100.7(6)
Cl1 Zn1 N1 C1 . . -123.9(6)
N1 Zn1 N2 C2 . . -17.5(6)
Cl2 Zn1 N2 C2 . . -129.3(6)
Cl1 Zn1 N2 C2 . . 94.4(6)
N1 Zn1 N2 C10 . . -140.6(7)
Cl2 Zn1 N2 C10 . . 107.5(7)
Cl1 Zn1 N2 C10 . . -28.8(7)
N3 Zn2 N3 C18 2_656 . 137.6(10)
Cl5 Zn2 N3 C18 . . 24.3(9)
Cl5 Zn2 N3 C18 2_656 . -112.4(9)
N3 Zn2 N3 C17 2_656 . 13.6(5)
Cl5 Zn2 N3 C17 . . -99.8(7)
Cl5 Zn2 N3 C17 2_656 . 123.6(6)
N4 Zn3 N4 C26 2_655 . 139.5(10)
Cl7 Zn3 N4 C26 2_655 . -107.9(8)
Cl7 Zn3 N4 C26 . . 27.0(9)
N4 Zn3 N4 C25 2_655 . 14.4(6)
Cl7 Zn3 N4 C25 2_655 . 127.1(7)
Cl7 Zn3 N4 C25 . . -98.0(7)
C3 N1 C1 C2 . . 170.1(9)
Zn1 N1 C1 C2 . . 41.9(10)
N1 C1 C2 N2 . . -63.3(12)
C10 N2 C2 C1 . . 172.7(9)
Zn1 N2 C2 C1 . . 46.6(10)
C1 N1 C3 C4 . . 164.5(9)
Zn1 N1 C3 C4 . . -76.6(10)
N1 C3 C4 C9 . . 48.9(17)
N1 C3 C4 C5 . . -130.2(12)
C9 C4 C5 C6 . . 5(2)
C3 C4 C5 C6 . . -175.9(11)
C4 C5 C6 C7 . . -6(2)
C5 C6 C7 C8 . . 3(3)
C5 C6 C7 Cl3 . . -174.8(10)
C6 C7 C8 C9 . . 1(2)
Cl3 C7 C8 C9 . . 178.6(11)
C5 C4 C9 C8 . . -1(2)
C3 C4 C9 C8 . . 180.0(12)
C7 C8 C9 C4 . . -2(2)
C2 N2 C10 C11 . . 164.1(9)
Zn1 N2 C10 C11 . . -79.6(10)
N2 C10 C11 C16 . . -114.7(13)
N2 C10 C11 C12 . . 67.6(15)
C16 C11 C12 C13 . . 5(2)
C10 C11 C12 C13 . . -177.7(13)
C11 C12 C13 C14 . . -5(2)
C12 C13 C14 C15 . . 4(2)
C12 C13 C14 Cl4 . . -177.7(11)
C13 C14 C15 C16 . . -1(2)
Cl4 C14 C15 C16 . . -179.6(11)
C14 C15 C16 C11 . . 0(2)
C12 C11 C16 C15 . . -2(2)
C10 C11 C16 C15 . . -179.4(12)
C18 N3 C17 C17 . 2_656 -170.1(11)
Zn2 N3 C17 C17 . 2_656 -40.5(12)
C17 N3 C18 C19 . . -163.1(11)
Zn2 N3 C18 C19 . . 76.2(13)
N3 C18 C19 C20 . . 126.6(15)
N3 C18 C19 C24 . . -47.7(19)
C24 C19 C20 C21 . . -4(2)
C18 C19 C20 C21 . . -178.4(14)
C19 C20 C21 C22 . . -2(3)
C20 C21 C22 C23 . . 5(2)
C20 C21 C22 Cl6 . . -178.7(13)
C21 C22 C23 C24 . . -3(2)
Cl6 C22 C23 C24 . . -178.9(13)
C22 C23 C24 C19 . . -3(3)
C20 C19 C24 C23 . . 6(2)
C18 C19 C24 C23 . . -179.4(14)
C26 N4 C25 C25 . 2_655 -169.0(12)
Zn3 N4 C25 C25 . 2_655 -40.3(13)
C25 N4 C26 C27 . . -160.0(11)
Zn3 N4 C26 C27 . . 79.5(13)
N4 C26 C27 C28 . . -59.8(18)
N4 C26 C27 C32 . . 112.1(16)
C32 C27 C28 C29 . . 2(2)
C26 C27 C28 C29 . . 175.3(13)
C27 C28 C29 C30 . . 0(2)
C28 C29 C30 C31 . . -3(2)
C28 C29 C30 Cl8 . . -175.6(11)
C29 C30 C31 C32 . . 5(2)
Cl8 C30 C31 C32 . . 177.8(12)
C30 C31 C32 C27 . . -4(3)
C28 C27 C32 C31 . . 0(2)
C26 C27 C32 C31 . . -172.3(15)
